data_4302562
loop_
_publ_author_name
'Maarit Risto'
'Teemu T. Takaluoma'
'Tom Bajorek'
'Raija Oilunkaniemi'
'Risto S. Laitinen'
'Tristram Chivers'

_publ_section_title
;
Preparation, Structure, and Metallophilic Interactions of Dinuclear
Silver(I) and Copper(I) Complexes of Selenium Diimides
;
_journal_name_full 'Inorganic Chemistry'
_journal_page_first 6271
_journal_page_last 6279
_journal_paper_doi 10.1021/ic900551f
_journal_volume 48
_journal_year 2009
_chemical_formula_sum 'C45.5 H64 Cu2 F6 N4 O6 S2 Se2'
_chemical_formula_weight 1226.13
_chemical_name_systematic
;
Bis{(mu-adamantylimido)selane-N,N')copper(I)}-
bis(trifluoromethylsulfate)-toluene(1/2)

;
_space_group_IT_number 15
_symmetry_cell_setting monoclinic
_symmetry_space_group_name_Hall '-C 2yc'
_symmetry_space_group_name_H-M 'C 1 2/c 1'
_atom_sites_solution_hydrogens geom
_atom_sites_solution_primary direct
_atom_sites_solution_secondary difmap
_audit_creation_method SHELXL-97
_cell_angle_alpha 90.00
_cell_angle_beta 112.75(3)
_cell_angle_gamma 90.00
_cell_formula_units_Z 8
_cell_length_a 28.586(6)
_cell_length_b 14.349(3)
_cell_length_c 25.934(5)
_cell_measurement_temperature 120(2)
_cell_volume 9810(4)
_computing_cell_refinement 'DENZO-SMN (Otwinowski & Minor, 1997)'
_computing_data_collection 'COLLECT (Nonius, 1998)'
_computing_data_reduction 'DENZO-SMN (Otwinowski & Minor, 1997)'
_computing_molecular_graphics 'DIAMOND (Branderburg & Berndt, 1999)'
_computing_publication_material 'WinGX (Farrugia, 1999)'
_computing_structure_refinement 'SHELXL-97 (Sheldrick, 1997)'
_computing_structure_solution 'SIR-92 (Altonare, et al., 1993)'
_diffrn_ambient_temperature 120(2)
_diffrn_measured_fraction_theta_full 0.986
_diffrn_measured_fraction_theta_max 0.986
_diffrn_measurement_device_type 'Bruker Nonius Kappaccd'
_diffrn_measurement_method '\f scans, and \w scans with \k offsets'
_diffrn_radiation_monochromator graphite
_diffrn_radiation_source 'fine-focus sealed tube'
_diffrn_radiation_type MoK\a
_diffrn_radiation_wavelength 0.71073
_diffrn_reflns_av_R_equivalents 0.1311
_diffrn_reflns_av_sigmaI/netI 0.0984
_diffrn_reflns_limit_h_max 33
_diffrn_reflns_limit_h_min -33
_diffrn_reflns_limit_k_max 17
_diffrn_reflns_limit_k_min -17
_diffrn_reflns_limit_l_max 30
_diffrn_reflns_limit_l_min -30
_diffrn_reflns_number 43752
_diffrn_reflns_theta_full 25.00
_diffrn_reflns_theta_max 25.00
_diffrn_reflns_theta_min 3.09
_exptl_absorpt_coefficient_mu 2.511
_exptl_absorpt_correction_T_max 0.7526
_exptl_absorpt_correction_T_min 0.7045
_exptl_absorpt_correction_type multi-scan
_exptl_absorpt_process_details '(SHELXTL; Bruker, 2001)'
_exptl_crystal_colour brown
_exptl_crystal_density_diffrn 1.660
_exptl_crystal_density_method 'not measured'
_exptl_crystal_description block
_exptl_crystal_F_000 5000
_exptl_crystal_size_max 0.15
_exptl_crystal_size_mid 0.12
_exptl_crystal_size_min 0.12
_refine_diff_density_max 0.870
_refine_diff_density_min -0.851
_refine_ls_extinction_method none
_refine_ls_goodness_of_fit_ref 0.999
_refine_ls_hydrogen_treatment constr
_refine_ls_matrix_type full
_refine_ls_number_parameters 628
_refine_ls_number_reflns 8502
_refine_ls_number_restraints 1
_refine_ls_restrained_S_all 0.999
_refine_ls_R_factor_all 0.1053
_refine_ls_R_factor_gt 0.0507
_refine_ls_shift/su_max 0.001
_refine_ls_shift/su_mean 0.000
_refine_ls_structure_factor_coef Fsqd
_refine_ls_weighting_details 'calc w=1/[\s^2^(Fo^2^)+(0.0465P)^2^+0.0000P] where P=(Fo^2^+2Fc^2^)/3'
_refine_ls_weighting_scheme calc
_refine_ls_wR_factor_gt 0.0938
_refine_ls_wR_factor_ref 0.1078
_reflns_number_gt 5337
_reflns_number_total 8502
_reflns_threshold_expression >2sigma(I)
_cod_data_source_file ic900551f_si_001_4.cif
_cod_data_source_block cmpd4
_cod_original_cell_volume 9810(3)
_cod_original_formula_sum 'C45.50 H64 Cu2 F6 N4 O6 S2 Se2'
_cod_database_code 4302562

loop_
_symmetry_equiv_pos_as_xyz
'x, y, z'
'-x, y, -z+1/2'
'x+1/2, y+1/2, z'
'-x+1/2, y+1/2, -z+1/2'
'-x, -y, -z'
'x, -y, z-1/2'
'-x+1/2, -y+1/2, -z'
'x+1/2, -y+1/2, z-1/2'

loop_
_atom_site_label
_atom_site_type_symbol
_atom_site_fract_x
_atom_site_fract_y
_atom_site_fract_z
_atom_site_U_iso_or_equiv
_atom_site_adp_type
_atom_site_occupancy
_atom_site_symmetry_multiplicity
_atom_site_calc_flag
_atom_site_refinement_flags
_atom_site_disorder_assembly
_atom_site_disorder_group
Se1 Se 0.264624(19) 0.71384(4) 0.63438(2) 0.02755(15) Uani 1 1 d . . .
Se2 Se 0.449361(18) 0.66835(4) 0.58918(2) 0.02568(14) Uani 1 1 d . . .
Cu1 Cu 0.37525(2) 0.77070(5) 0.63853(3) 0.03769(19) Uani 1 1 d . . .
Cu2 Cu 0.35569(2) 0.59931(5) 0.61849(3) 0.03456(19) Uani 1 1 d . . .
S1 S 0.42018(5) 0.64547(10) 0.75722(5) 0.0354(4) Uani 1 1 d . . .
S2 S 0.12170(6) 0.76483(13) 0.56319(6) 0.0464(4) Uani 1 1 d . . .
F11 F 0.39124(14) 0.7012(3) 0.83624(14) 0.0756(13) Uani 1 1 d . . .
F12 F 0.37875(16) 0.5568(3) 0.81699(16) 0.0829(13) Uani 1 1 d . . .
F13 F 0.32983(13) 0.6582(3) 0.76191(14) 0.0673(12) Uani 1 1 d . . .
F21 F 0.08534(13) 0.7151(3) 0.63759(14) 0.0664(11) Uani 1 1 d . . .
F22 F 0.11397(15) 0.8537(3) 0.64659(14) 0.0640(10) Uani 1 1 d . . .
F23 F 0.16555(12) 0.7379(3) 0.67145(12) 0.0527(10) Uani 1 1 d . . .
O11 O 0.41407(13) 0.7403(3) 0.73663(14) 0.0386(10) Uani 1 1 d . . .
O12 O 0.46866(13) 0.6229(3) 0.79925(14) 0.0480(11) Uani 1 1 d . . .
O13 O 0.39912(14) 0.5772(3) 0.71335(13) 0.0451(11) Uani 1 1 d . . .
O21 O 0.1290(2) 0.6687(4) 0.55571(18) 0.112(2) Uani 1 1 d . . .
O22 O 0.07286(13) 0.8006(3) 0.52884(14) 0.0472(11) Uani 1 1 d . . .
O23 O 0.16374(16) 0.8243(5) 0.56848(17) 0.093(2) Uani 1 1 d . . .
N1 N 0.31117(14) 0.7956(3) 0.64190(15) 0.0238(10) Uani 1 1 d . . .
N2 N 0.28979(14) 0.6128(3) 0.62076(15) 0.0229(9) Uani 1 1 d . . .
N3 N 0.42926(14) 0.7662(3) 0.61271(15) 0.0239(9) Uani 1 1 d . . .
N4 N 0.40734(14) 0.5838(3) 0.58932(16) 0.0241(10) Uani 1 1 d . . .
C1 C 0.3779(2) 0.6395(5) 0.7946(2) 0.0484(17) Uani 1 1 d . . .
C2 C 0.1214(2) 0.7682(4) 0.6334(2) 0.0358(14) Uani 1 1 d . . .
C10 C 0.29917(18) 0.8935(4) 0.65318(19) 0.0247(12) Uani 1 1 d . . .
C11 C 0.27781(19) 0.9460(4) 0.59681(19) 0.0317(13) Uani 1 1 d . . .
H11A H 0.3016 0.9406 0.5776 0.038 Uiso 1 1 calc R . .
H11B H 0.2449 0.9185 0.5724 0.038 Uiso 1 1 calc R . .
C12 C 0.34985(18) 0.9374(4) 0.69164(19) 0.0269(12) Uani 1 1 d . . .
H12A H 0.3631 0.9040 0.7279 0.032 Uiso 1 1 calc R . .
H12B H 0.3750 0.9315 0.6742 0.032 Uiso 1 1 calc R . .
C13 C 0.26149(19) 0.9001(4) 0.6820(2) 0.0298(13) Uani 1 1 d . . .
H13A H 0.2748 0.8658 0.7179 0.036 Uiso 1 1 calc R . .
H13B H 0.2286 0.8720 0.6580 0.036 Uiso 1 1 calc R . .
C14 C 0.2706(2) 1.0487(4) 0.6080(2) 0.0365(14) Uani 1 1 d . . .
H14 H 0.2567 1.0830 0.5717 0.044 Uiso 1 1 calc R . .
C15 C 0.3419(2) 1.0405(4) 0.7013(2) 0.0335(13) Uani 1 1 d . . .
H15 H 0.3750 1.0687 0.7260 0.040 Uiso 1 1 calc R . .
C16 C 0.2540(2) 1.0043(4) 0.6927(2) 0.0366(14) Uani 1 1 d . . .
H16 H 0.2295 1.0098 0.7116 0.044 Uiso 1 1 calc R . .
C17 C 0.2329(2) 1.0557(4) 0.6367(2) 0.0403(15) Uani 1 1 d . . .
H17A H 0.2270 1.1220 0.6430 0.048 Uiso 1 1 calc R . .
H17B H 0.2000 1.0280 0.6125 0.048 Uiso 1 1 calc R . .
C18 C 0.3216(2) 1.0915(4) 0.6451(2) 0.0420(15) Uani 1 1 d . . .
H18A H 0.3172 1.1585 0.6510 0.050 Uiso 1 1 calc R . .
H18B H 0.3460 1.0855 0.6267 0.050 Uiso 1 1 calc R . .
C19 C 0.3047(2) 1.0477(4) 0.7296(2) 0.0430(15) Uani 1 1 d . . .
H19A H 0.2997 1.1140 0.7367 0.052 Uiso 1 1 calc R . .
H19B H 0.3185 1.0149 0.7661 0.052 Uiso 1 1 calc R . .
C20 C 0.25645(18) 0.5274(4) 0.61095(19) 0.0247(12) Uani 1 1 d . . .
C21 C 0.21748(19) 0.5314(4) 0.6379(2) 0.0319(13) Uani 1 1 d . . .
H21A H 0.1944 0.5850 0.6229 0.038 Uiso 1 1 calc R . .
H21B H 0.2349 0.5393 0.6789 0.038 Uiso 1 1 calc R . .
C22 C 0.2919(2) 0.4447(4) 0.6347(3) 0.0423(15) Uani 1 1 d . . .
H22A H 0.3096 0.4518 0.6757 0.051 Uiso 1 1 calc R . .
H22B H 0.3178 0.4428 0.6181 0.051 Uiso 1 1 calc R . .
C23 C 0.2284(2) 0.5153(4) 0.5473(2) 0.0360(14) Uani 1 1 d . . .
H23A H 0.2054 0.5689 0.5317 0.043 Uiso 1 1 calc R . .
H23B H 0.2532 0.5133 0.5293 0.043 Uiso 1 1 calc R . .
C24 C 0.1868(2) 0.4392(4) 0.6247(2) 0.0406(14) Uani 1 1 d . . .
H24 H 0.1611 0.4414 0.6420 0.049 Uiso 1 1 calc R . .
C25 C 0.2612(2) 0.3530(4) 0.6215(3) 0.0548(19) Uani 1 1 d . . .
H25 H 0.2845 0.2988 0.6364 0.066 Uiso 1 1 calc R . .
C26 C 0.1977(2) 0.4247(4) 0.5353(2) 0.0458(16) Uani 1 1 d . . .
H26 H 0.1794 0.4175 0.4940 0.055 Uiso 1 1 calc R . .
C27 C 0.2227(2) 0.3574(4) 0.6494(3) 0.0565(18) Uani 1 1 d . . .
H27A H 0.2032 0.2985 0.6428 0.068 Uiso 1 1 calc R . .
H27B H 0.2406 0.3659 0.6903 0.068 Uiso 1 1 calc R . .
C28 C 0.1597(2) 0.4280(4) 0.5621(2) 0.0427(15) Uani 1 1 d . . .
H28A H 0.1395 0.3698 0.5537 0.051 Uiso 1 1 calc R . .
H28B H 0.1362 0.4810 0.5467 0.051 Uiso 1 1 calc R . .
C29 C 0.2330(2) 0.3438(5) 0.5575(3) 0.059(2) Uani 1 1 d . . .
H29A H 0.2579 0.3422 0.5395 0.071 Uiso 1 1 calc R . .
H29B H 0.2135 0.2849 0.5486 0.071 Uiso 1 1 calc R . .
C30 C 0.45880(18) 0.8536(4) 0.61431(19) 0.0243(12) Uani 1 1 d . . .
C31 C 0.49847(19) 0.8435(4) 0.5883(2) 0.0322(13) Uani 1 1 d . . .
H31A H 0.4817 0.8242 0.5487 0.039 Uiso 1 1 calc R . .
H31B H 0.5235 0.7950 0.6085 0.039 Uiso 1 1 calc R . .
C32 C 0.41989(19) 0.9282(4) 0.5813(2) 0.0285(12) Uani 1 1 d . . .
H32A H 0.4032 0.9090 0.5417 0.034 Uiso 1 1 calc R . .
H32B H 0.3934 0.9346 0.5969 0.034 Uiso 1 1 calc R . .
C33 C 0.48521(19) 0.8831(4) 0.67557(18) 0.0276(12) Uani 1 1 d . . .
H33A H 0.4599 0.8890 0.6928 0.033 Uiso 1 1 calc R . .
H33B H 0.5103 0.8353 0.6965 0.033 Uiso 1 1 calc R . .
C34 C 0.52566(18) 0.9376(4) 0.59196(19) 0.0296(13) Uani 1 1 d . . .
H34 H 0.5518 0.9312 0.5754 0.036 Uiso 1 1 calc R . .
C35 C 0.44653(19) 1.0208(4) 0.58492(19) 0.0305(13) Uani 1 1 d . . .
H35 H 0.4211 1.0690 0.5637 0.037 Uiso 1 1 calc R . .
C36 C 0.51183(19) 0.9766(4) 0.6786(2) 0.0304(13) Uani 1 1 d . . .
H36 H 0.5289 0.9959 0.7186 0.037 Uiso 1 1 calc R . .
C37 C 0.48662(19) 1.0114(4) 0.5596(2) 0.0331(13) Uani 1 1 d . . .
H37A H 0.5037 1.0720 0.5616 0.040 Uiso 1 1 calc R . .
H37B H 0.4702 0.9931 0.5199 0.040 Uiso 1 1 calc R . .
C38 C 0.55120(19) 0.9673(4) 0.6532(2) 0.0325(13) Uani 1 1 d . . .
H38A H 0.5769 0.9204 0.6742 0.039 Uiso 1 1 calc R . .
H38B H 0.5687 1.0277 0.6557 0.039 Uiso 1 1 calc R . .
C39 C 0.47281(19) 1.0515(4) 0.64640(19) 0.0318(13) Uani 1 1 d . . .
H39A H 0.4473 1.0593 0.6632 0.038 Uiso 1 1 calc R . .
H39B H 0.4901 1.1121 0.6485 0.038 Uiso 1 1 calc R . .
C40 C 0.41491(18) 0.4895(4) 0.56837(19) 0.0262(12) Uani 1 1 d . . .
C41 C 0.4583(2) 0.4856(4) 0.5479(3) 0.0440(15) Uani 1 1 d . . .
H41A H 0.4907 0.5019 0.5788 0.053 Uiso 1 1 calc R . .
H41B H 0.4522 0.5309 0.5172 0.053 Uiso 1 1 calc R . .
C42 C 0.36515(19) 0.4648(4) 0.5191(2) 0.0344(14) Uani 1 1 d . . .
H42A H 0.3363 0.4693 0.5311 0.041 Uiso 1 1 calc R . .
H42B H 0.3592 0.5091 0.4880 0.041 Uiso 1 1 calc R . .
C43 C 0.4248(2) 0.4205(4) 0.6156(2) 0.0350(14) Uani 1 1 d . . .
H43A H 0.3970 0.4235 0.6293 0.042 Uiso 1 1 calc R . .
H43B H 0.4569 0.4365 0.6470 0.042 Uiso 1 1 calc R . .
C44 C 0.4613(2) 0.3856(4) 0.5269(3) 0.0508(17) Uani 1 1 d . . .
H44 H 0.4897 0.3821 0.5134 0.061 Uiso 1 1 calc R . .
C45 C 0.3691(2) 0.3648(4) 0.4996(2) 0.0435(16) Uani 1 1 d . . .
H45 H 0.3364 0.3482 0.4683 0.052 Uiso 1 1 calc R . .
C46 C 0.4283(2) 0.3214(4) 0.5948(2) 0.0390(14) Uani 1 1 d . . .
H46 H 0.4349 0.2763 0.6262 0.047 Uiso 1 1 calc R . .
C47 C 0.4711(2) 0.3165(4) 0.5746(3) 0.0459(16) Uani 1 1 d . . .
H47A H 0.4735 0.2526 0.5615 0.055 Uiso 1 1 calc R . .
H47B H 0.5035 0.3316 0.6057 0.055 Uiso 1 1 calc R . .
C48 C 0.4111(3) 0.3607(4) 0.4786(2) 0.0561(19) Uani 1 1 d . . .
H48A H 0.4044 0.4053 0.4474 0.067 Uiso 1 1 calc R . .
H48B H 0.4133 0.2973 0.4646 0.067 Uiso 1 1 calc R . .
C49 C 0.3788(2) 0.2963(4) 0.5473(2) 0.0399(14) Uani 1 1 d . . .
H49A H 0.3506 0.2990 0.5605 0.048 Uiso 1 1 calc R . .
H49B H 0.3807 0.2321 0.5343 0.048 Uiso 1 1 calc R . .
C101 C 0.4793(4) 0.3199(9) 0.7493(5) 0.059(5) Uani 0.50 1 d PGD . .
C102 C 0.4942(5) 0.2273(7) 0.7514(6) 0.063(5) Uani 0.50 1 d PG . .
H102 H 0.4720 0.1789 0.7526 0.075 Uiso 0.50 1 calc PR . .
C103 C 0.5417(6) 0.2055(5) 0.7517(5) 0.059(4) Uani 0.50 1 d PG . .
H103 H 0.5519 0.1422 0.7531 0.071 Uiso 0.50 1 calc PR . .
C104 C 0.5742(5) 0.2762(9) 0.7498(6) 0.085(9) Uani 0.50 1 d PG . .
H104 H 0.6067 0.2613 0.7500 0.102 Uiso 0.50 1 calc PR . .
C105 C 0.5593(6) 0.3688(7) 0.7477(8) 0.060(7) Uani 0.50 1 d PG . .
H105 H 0.5815 0.4171 0.7464 0.072 Uiso 0.50 1 calc PR . .
C106 C 0.5118(6) 0.3906(5) 0.7474(7) 0.076(8) Uani 0.50 1 d PG . .
H106 H 0.5016 0.4539 0.7460 0.091 Uiso 0.50 1 calc PR . .
C107 C 0.4253(7) 0.325(2) 0.7430(13) 0.103(10) Uani 0.50 1 d PD . .
H10A H 0.4150 0.3903 0.7416 0.155 Uiso 0.50 1 calc PR . .
H10B H 0.4215 0.2941 0.7749 0.155 Uiso 0.50 1 calc PR . .
H10C H 0.4038 0.2936 0.7083 0.155 Uiso 0.50 1 calc PR . .

loop_
_atom_site_aniso_label
_atom_site_aniso_U_11
_atom_site_aniso_U_22
_atom_site_aniso_U_33
_atom_site_aniso_U_23
_atom_site_aniso_U_13
_atom_site_aniso_U_12
Se1 0.0240(3) 0.0297(3) 0.0302(3) -0.0031(2) 0.0119(2) 0.0005(2)
Se2 0.0218(3) 0.0291(3) 0.0262(3) -0.0016(2) 0.0093(2) -0.0005(2)
Cu1 0.0332(4) 0.0297(4) 0.0590(5) -0.0117(3) 0.0277(3) -0.0053(3)
Cu2 0.0308(4) 0.0278(4) 0.0523(4) -0.0061(3) 0.0240(3) -0.0024(3)
S1 0.0344(8) 0.0395(9) 0.0246(7) 0.0023(7) 0.0030(6) -0.0048(7)
S2 0.0392(9) 0.0692(12) 0.0246(7) 0.0024(8) 0.0055(6) 0.0210(9)
F11 0.072(3) 0.115(4) 0.045(2) -0.019(2) 0.0288(19) -0.024(3)
F12 0.095(3) 0.083(3) 0.072(3) 0.038(2) 0.034(2) -0.016(3)
F13 0.043(2) 0.113(4) 0.046(2) 0.002(2) 0.0176(18) -0.016(2)
F21 0.054(2) 0.083(3) 0.059(2) 0.017(2) 0.0183(19) -0.018(2)
F22 0.093(3) 0.047(2) 0.053(2) -0.0115(18) 0.030(2) 0.014(2)
F23 0.045(2) 0.080(3) 0.0256(16) 0.0108(17) 0.0060(15) 0.0132(19)
O11 0.039(2) 0.038(2) 0.035(2) 0.0077(18) 0.0101(17) -0.0030(18)
O12 0.037(2) 0.058(3) 0.034(2) 0.003(2) -0.0035(18) -0.002(2)
O13 0.048(2) 0.046(3) 0.027(2) -0.0047(19) -0.0014(17) -0.004(2)
O21 0.173(6) 0.088(4) 0.042(3) -0.017(3) 0.005(3) 0.083(4)
O22 0.033(2) 0.068(3) 0.032(2) 0.007(2) 0.0026(17) 0.015(2)
O23 0.034(3) 0.198(7) 0.042(3) 0.034(3) 0.011(2) -0.014(3)
N1 0.021(2) 0.023(2) 0.025(2) -0.0030(19) 0.0066(18) 0.0008(19)
N2 0.024(2) 0.024(2) 0.021(2) -0.0015(18) 0.0082(17) 0.0017(19)
N3 0.022(2) 0.025(2) 0.026(2) -0.0021(19) 0.0110(17) -0.0041(19)
N4 0.021(2) 0.021(2) 0.030(2) -0.0039(19) 0.0109(18) -0.0008(18)
C1 0.041(4) 0.068(5) 0.026(3) 0.001(3) 0.003(3) -0.018(3)
C2 0.027(3) 0.040(4) 0.039(3) 0.003(3) 0.012(3) 0.002(3)
C10 0.027(3) 0.023(3) 0.023(3) 0.001(2) 0.008(2) 0.009(2)
C11 0.031(3) 0.036(3) 0.026(3) -0.003(3) 0.009(2) 0.005(3)
C12 0.026(3) 0.028(3) 0.023(3) -0.002(2) 0.006(2) 0.001(2)
C13 0.026(3) 0.038(3) 0.028(3) -0.002(2) 0.013(2) 0.008(3)
C14 0.047(4) 0.033(3) 0.027(3) 0.013(3) 0.012(3) 0.014(3)
C15 0.034(3) 0.027(3) 0.035(3) -0.007(3) 0.008(3) 0.004(3)
C16 0.034(3) 0.048(4) 0.029(3) -0.001(3) 0.014(2) 0.015(3)
C17 0.036(3) 0.040(4) 0.040(3) -0.005(3) 0.011(3) 0.013(3)
C18 0.045(4) 0.027(3) 0.054(4) -0.002(3) 0.019(3) 0.008(3)
C19 0.049(4) 0.036(4) 0.040(3) -0.006(3) 0.013(3) 0.015(3)
C20 0.019(3) 0.027(3) 0.027(3) 0.000(2) 0.009(2) -0.003(2)
C21 0.027(3) 0.039(3) 0.033(3) -0.002(3) 0.016(2) -0.002(3)
C22 0.028(3) 0.037(4) 0.061(4) 0.006(3) 0.017(3) 0.004(3)
C23 0.035(3) 0.042(4) 0.030(3) -0.012(3) 0.011(2) -0.010(3)
C24 0.033(3) 0.041(4) 0.056(4) -0.010(3) 0.026(3) -0.009(3)
C25 0.028(3) 0.023(3) 0.110(6) 0.015(3) 0.023(4) 0.005(3)
C26 0.042(4) 0.051(4) 0.048(3) -0.022(3) 0.021(3) -0.010(3)
C27 0.062(5) 0.038(4) 0.070(4) 0.007(3) 0.026(4) -0.013(3)
C28 0.033(3) 0.039(4) 0.055(4) -0.015(3) 0.015(3) -0.015(3)
C29 0.052(4) 0.051(4) 0.088(5) -0.039(4) 0.042(4) -0.030(4)
C30 0.020(3) 0.026(3) 0.027(3) 0.001(2) 0.009(2) -0.002(2)
C31 0.029(3) 0.038(3) 0.029(3) 0.000(3) 0.011(2) 0.004(3)
C32 0.027(3) 0.031(3) 0.028(3) -0.001(2) 0.011(2) 0.000(3)
C33 0.028(3) 0.033(3) 0.020(3) -0.001(2) 0.008(2) -0.001(2)
C34 0.026(3) 0.034(3) 0.029(3) 0.001(3) 0.012(2) 0.000(3)
C35 0.030(3) 0.031(3) 0.026(3) 0.007(2) 0.006(2) 0.006(3)
C36 0.030(3) 0.032(3) 0.024(3) -0.003(2) 0.005(2) -0.007(3)
C37 0.036(3) 0.034(3) 0.025(3) 0.007(3) 0.007(2) -0.008(3)
C38 0.027(3) 0.029(3) 0.034(3) 0.004(2) 0.004(2) -0.008(3)
C39 0.041(3) 0.025(3) 0.033(3) -0.003(2) 0.018(3) -0.005(3)
C40 0.021(3) 0.030(3) 0.027(3) 0.000(2) 0.008(2) 0.007(2)
C41 0.038(4) 0.038(4) 0.066(4) -0.003(3) 0.031(3) 0.003(3)
C42 0.032(3) 0.030(3) 0.030(3) 0.003(3) 0.000(2) 0.010(3)
C43 0.040(3) 0.034(3) 0.029(3) 0.003(3) 0.010(2) 0.003(3)
C44 0.053(4) 0.032(4) 0.092(5) 0.000(4) 0.055(4) 0.009(3)
C45 0.045(4) 0.041(4) 0.034(3) -0.010(3) 0.003(3) 0.003(3)
C46 0.050(4) 0.031(3) 0.035(3) 0.010(3) 0.016(3) 0.005(3)
C47 0.030(3) 0.034(4) 0.065(4) -0.004(3) 0.008(3) 0.008(3)
C48 0.104(6) 0.030(4) 0.040(4) -0.005(3) 0.034(4) 0.002(4)
C49 0.033(3) 0.028(3) 0.059(4) -0.003(3) 0.018(3) 0.004(3)
C101 0.078(13) 0.066(10) 0.025(7) 0.007(8) 0.008(9) 0.008(9)
C102 0.101(14) 0.036(7) 0.036(6) 0.010(16) 0.011(8) -0.020(17)
C103 0.087(12) 0.047(10) 0.041(8) 0.006(7) 0.022(9) 0.001(9)
C104 0.15(2) 0.071(16) 0.025(9) -0.007(11) 0.017(10) 0.012(14)
C105 0.092(15) 0.037(10) 0.032(8) -0.001(9) 0.003(9) -0.015(10)
C106 0.13(2) 0.041(8) 0.023(6) 0.009(10) 0.000(11) 0.041(11)
C107 0.14(3) 0.13(3) 0.048(18) 0.043(15) 0.048(17) 0.007(19)

loop_
_atom_type_symbol
_atom_type_description
_atom_type_scat_dispersion_real
_atom_type_scat_dispersion_imag
_atom_type_scat_source
C C 0.0033 0.0016 'International Tables Vol C Tables 4.2.6.8 and 6.1.1.4'
H H 0.0000 0.0000 'International Tables Vol C Tables 4.2.6.8 and 6.1.1.4'
N N 0.0061 0.0033 'International Tables Vol C Tables 4.2.6.8 and 6.1.1.4'
O O 0.0106 0.0060 'International Tables Vol C Tables 4.2.6.8 and 6.1.1.4'
F F 0.0171 0.0103 'International Tables Vol C Tables 4.2.6.8 and 6.1.1.4'
S S 0.1246 0.1234 'International Tables Vol C Tables 4.2.6.8 and 6.1.1.4'
Cu Cu 0.3201 1.2651 'International Tables Vol C Tables 4.2.6.8 and 6.1.1.4'
Se Se -0.0929 2.2259 'International Tables Vol C Tables 4.2.6.8 and 6.1.1.4'

loop_
_geom_angle_atom_site_label_1
_geom_angle_atom_site_label_2
_geom_angle_atom_site_label_3
_geom_angle
_geom_angle_site_symmetry_1
_geom_angle_site_symmetry_3
_geom_angle_publ_flag
N2 Se1 N1 103.39(19) . . ?
N4 Se2 N3 104.36(19) . . ?
N1 Cu1 N3 161.41(17) . . ?
N1 Cu1 O11 92.55(14) . . ?
N3 Cu1 O11 105.19(15) . . ?
N1 Cu1 Cu2 92.98(12) . . ?
N3 Cu1 Cu2 92.28(12) . . ?
O11 Cu1 Cu2 90.91(9) . . ?
N4 Cu2 N2 160.21(15) . . ?
N4 Cu2 O13 103.06(15) . . ?
N2 Cu2 O13 96.37(15) . . ?
N4 Cu2 Cu1 92.94(12) . . ?
N2 Cu2 Cu1 92.14(12) . . ?
O13 Cu2 Cu1 85.97(10) . . ?
O12 S1 O13 115.6(2) . . ?
O12 S1 O11 115.9(2) . . ?
O13 S1 O11 113.1(2) . . ?
O12 S1 C1 103.3(3) . . ?
O13 S1 C1 103.1(3) . . ?
O11 S1 C1 103.3(3) . . ?
O21 S2 O22 115.1(3) . . ?
O21 S2 O23 115.3(4) . . ?
O22 S2 O23 115.2(3) . . ?
O21 S2 C2 102.7(3) . . ?
O22 S2 C2 103.4(2) . . ?
O23 S2 C2 102.4(3) . . ?
S1 O11 Cu1 120.3(2) . . ?
S1 O13 Cu2 129.4(2) . . ?
C10 N1 Se1 115.7(3) . . ?
C10 N1 Cu1 118.8(3) . . ?
Se1 N1 Cu1 125.5(2) . . ?
C20 N2 Se1 115.6(3) . . ?
C20 N2 Cu2 118.4(3) . . ?
Se1 N2 Cu2 125.9(2) . . ?
C30 N3 Se2 115.5(3) . . ?
C30 N3 Cu1 119.0(3) . . ?
Se2 N3 Cu1 125.5(2) . . ?
C40 N4 Se2 116.0(3) . . ?
C40 N4 Cu2 119.2(3) . . ?
Se2 N4 Cu2 124.7(2) . . ?
F12 C1 F11 106.9(5) . . ?
F12 C1 F13 107.5(5) . . ?
F11 C1 F13 106.4(6) . . ?
F12 C1 S1 112.0(5) . . ?
F11 C1 S1 111.1(4) . . ?
F13 C1 S1 112.6(4) . . ?
F22 C2 F21 107.9(5) . . ?
F22 C2 F23 108.2(5) . . ?
F21 C2 F23 107.2(5) . . ?
F22 C2 S2 110.4(4) . . ?
F21 C2 S2 111.8(4) . . ?
F23 C2 S2 111.1(4) . . ?
N1 C10 C13 114.1(4) . . ?
N1 C10 C12 106.2(4) . . ?
C13 C10 C12 108.7(4) . . ?
N1 C10 C11 107.9(4) . . ?
C13 C10 C11 109.7(4) . . ?
C12 C10 C11 110.0(4) . . ?
C14 C11 C10 108.8(4) . . ?
C14 C11 H11A 109.9 . . ?
C10 C11 H11A 109.9 . . ?
C14 C11 H11B 109.9 . . ?
C10 C11 H11B 109.9 . . ?
H11A C11 H11B 108.3 . . ?
C15 C12 C10 109.7(4) . . ?
C15 C12 H12A 109.7 . . ?
C10 C12 H12A 109.7 . . ?
C15 C12 H12B 109.7 . . ?
C10 C12 H12B 109.7 . . ?
H12A C12 H12B 108.2 . . ?
C10 C13 C16 108.5(4) . . ?
C10 C13 H13A 110.0 . . ?
C16 C13 H13A 110.0 . . ?
C10 C13 H13B 110.0 . . ?
C16 C13 H13B 110.0 . . ?
H13A C13 H13B 108.4 . . ?
C18 C14 C11 109.8(4) . . ?
C18 C14 C17 110.3(4) . . ?
C11 C14 C17 109.2(5) . . ?
C18 C14 H14 109.2 . . ?
C11 C14 H14 109.2 . . ?
C17 C14 H14 109.2 . . ?
C19 C15 C18 110.6(4) . . ?
C19 C15 C12 108.8(5) . . ?
C18 C15 C12 109.3(4) . . ?
C19 C15 H15 109.4 . . ?
C18 C15 H15 109.4 . . ?
C12 C15 H15 109.4 . . ?
C19 C16 C17 109.2(5) . . ?
C19 C16 C13 109.9(4) . . ?
C17 C16 C13 109.1(4) . . ?
C19 C16 H16 109.5 . . ?
C17 C16 H16 109.5 . . ?
C13 C16 H16 109.5 . . ?
C16 C17 C14 109.6(4) . . ?
C16 C17 H17A 109.7 . . ?
C14 C17 H17A 109.7 . . ?
C16 C17 H17B 109.7 . . ?
C14 C17 H17B 109.7 . . ?
H17A C17 H17B 108.2 . . ?
C14 C18 C15 109.0(5) . . ?
C14 C18 H18A 109.9 . . ?
C15 C18 H18A 109.9 . . ?
C14 C18 H18B 109.9 . . ?
C15 C18 H18B 109.9 . . ?
H18A C18 H18B 108.3 . . ?
C15 C19 C16 110.0(4) . . ?
C15 C19 H19A 109.7 . . ?
C16 C19 H19A 109.7 . . ?
C15 C19 H19B 109.7 . . ?
C16 C19 H19B 109.7 . . ?
H19A C19 H19B 108.2 . . ?
N2 C20 C22 106.6(4) . . ?
N2 C20 C21 114.6(4) . . ?
C22 C20 C21 109.4(4) . . ?
N2 C20 C23 107.7(4) . . ?
C22 C20 C23 109.5(4) . . ?
C21 C20 C23 109.0(4) . . ?
C20 C21 C24 108.5(4) . . ?
C20 C21 H21A 110.0 . . ?
C24 C21 H21A 110.0 . . ?
C20 C21 H21B 110.0 . . ?
C24 C21 H21B 110.0 . . ?
H21A C21 H21B 108.4 . . ?
C20 C22 C25 109.9(4) . . ?
C20 C22 H22A 109.7 . . ?
C25 C22 H22A 109.7 . . ?
C20 C22 H22B 109.7 . . ?
C25 C22 H22B 109.7 . . ?
H22A C22 H22B 108.2 . . ?
C26 C23 C20 109.5(4) . . ?
C26 C23 H23A 109.8 . . ?
C20 C23 H23A 109.8 . . ?
C26 C23 H23B 109.8 . . ?
C20 C23 H23B 109.8 . . ?
H23A C23 H23B 108.2 . . ?
C28 C24 C27 110.6(5) . . ?
C28 C24 C21 109.8(5) . . ?
C27 C24 C21 109.3(5) . . ?
C28 C24 H24 109.0 . . ?
C27 C24 H24 109.0 . . ?
C21 C24 H24 109.0 . . ?
C27 C25 C29 109.8(5) . . ?
C27 C25 C22 108.0(5) . . ?
C29 C25 C22 109.1(5) . . ?
C27 C25 H25 109.9 . . ?
C29 C25 H25 109.9 . . ?
C22 C25 H25 109.9 . . ?
C29 C26 C28 110.4(6) . . ?
C29 C26 C23 109.4(5) . . ?
C28 C26 C23 109.9(5) . . ?
C29 C26 H26 109.1 . . ?
C28 C26 H26 109.1 . . ?
C23 C26 H26 109.1 . . ?
C24 C27 C25 108.7(5) . . ?
C24 C27 H27A 109.9 . . ?
C25 C27 H27A 109.9 . . ?
C24 C27 H27B 109.9 . . ?
C25 C27 H27B 109.9 . . ?
H27A C27 H27B 108.3 . . ?
C26 C28 C24 109.7(4) . . ?
C26 C28 H28A 109.7 . . ?
C24 C28 H28A 109.7 . . ?
C26 C28 H28B 109.7 . . ?
C24 C28 H28B 109.7 . . ?
H28A C28 H28B 108.2 . . ?
C26 C29 C25 109.9(5) . . ?
C26 C29 H29A 109.7 . . ?
C25 C29 H29A 109.7 . . ?
C26 C29 H29B 109.7 . . ?
C25 C29 H29B 109.7 . . ?
H29A C29 H29B 108.2 . . ?
N3 C30 C33 107.8(4) . . ?
N3 C30 C31 114.3(4) . . ?
C33 C30 C31 109.3(4) . . ?
N3 C30 C32 106.7(4) . . ?
C33 C30 C32 110.2(4) . . ?
C31 C30 C32 108.6(4) . . ?
C30 C31 C34 109.3(4) . . ?
C30 C31 H31A 109.8 . . ?
C34 C31 H31A 109.8 . . ?
C30 C31 H31B 109.8 . . ?
C34 C31 H31B 109.8 . . ?
H31A C31 H31B 108.3 . . ?
C35 C32 C30 109.7(4) . . ?
C35 C32 H32A 109.7 . . ?
C30 C32 H32A 109.7 . . ?
C35 C32 H32B 109.7 . . ?
C30 C32 H32B 109.7 . . ?
H32A C32 H32B 108.2 . . ?
C36 C33 C30 109.4(4) . . ?
C36 C33 H33A 109.8 . . ?
C30 C33 H33A 109.8 . . ?
C36 C33 H33B 109.8 . . ?
C30 C33 H33B 109.8 . . ?
H33A C33 H33B 108.3 . . ?
C38 C34 C37 109.2(4) . . ?
C38 C34 C31 109.5(4) . . ?
C37 C34 C31 109.2(4) . . ?
C38 C34 H34 109.6 . . ?
C37 C34 H34 109.6 . . ?
C31 C34 H34 109.6 . . ?
C32 C35 C37 109.7(4) . . ?
C32 C35 C39 110.3(4) . . ?
C37 C35 C39 108.8(4) . . ?
C32 C35 H35 109.3 . . ?
C37 C35 H35 109.3 . . ?
C39 C35 H35 109.3 . . ?
C38 C36 C33 109.9(4) . . ?
C38 C36 C39 109.2(4) . . ?
C33 C36 C39 110.0(4) . . ?
C38 C36 H36 109.2 . . ?
C33 C36 H36 109.2 . . ?
C39 C36 H36 109.2 . . ?
C35 C37 C34 109.6(4) . . ?
C35 C37 H37A 109.8 . . ?
C34 C37 H37A 109.8 . . ?
C35 C37 H37B 109.8 . . ?
C34 C37 H37B 109.8 . . ?
H37A C37 H37B 108.2 . . ?
C36 C38 C34 109.9(4) . . ?
C36 C38 H38A 109.7 . . ?
C34 C38 H38A 109.7 . . ?
C36 C38 H38B 109.7 . . ?
C34 C38 H38B 109.7 . . ?
H38A C38 H38B 108.2 . . ?
C35 C39 C36 108.8(4) . . ?
C35 C39 H39A 109.9 . . ?
C36 C39 H39A 109.9 . . ?
C35 C39 H39B 109.9 . . ?
C36 C39 H39B 109.9 . . ?
H39A C39 H39B 108.3 . . ?
N4 C40 C43 107.7(4) . . ?
N4 C40 C41 114.1(4) . . ?
C43 C40 C41 109.6(4) . . ?
N4 C40 C42 106.9(4) . . ?
C43 C40 C42 110.1(4) . . ?
C41 C40 C42 108.5(4) . . ?
C40 C41 C44 108.6(5) . . ?
C40 C41 H41A 110.0 . . ?
C44 C41 H41A 110.0 . . ?
C40 C41 H41B 110.0 . . ?
C44 C41 H41B 110.0 . . ?
H41A C41 H41B 108.4 . . ?
C45 C42 C40 109.0(4) . . ?
C45 C42 H42A 109.9 . . ?
C40 C42 H42A 109.9 . . ?
C45 C42 H42B 109.9 . . ?
C40 C42 H42B 109.9 . . ?
H42A C42 H42B 108.3 . . ?
C40 C43 C46 109.8(4) . . ?
C40 C43 H43A 109.7 . . ?
C46 C43 H43A 109.7 . . ?
C40 C43 H43B 109.7 . . ?
C46 C43 H43B 109.7 . . ?
H43A C43 H43B 108.2 . . ?
C47 C44 C48 109.3(5) . . ?
C47 C44 C41 109.5(5) . . ?
C48 C44 C41 109.9(5) . . ?
C47 C44 H44 109.4 . . ?
C48 C44 H44 109.4 . . ?
C41 C44 H44 109.4 . . ?
C48 C45 C49 110.6(5) . . ?
C48 C45 C42 109.1(5) . . ?
C49 C45 C42 110.3(5) . . ?
C48 C45 H45 109.0 . . ?
C49 C45 H45 109.0 . . ?
C42 C45 H45 109.0 . . ?
C47 C46 C49 109.6(5) . . ?
C47 C46 C43 109.7(5) . . ?
C49 C46 C43 109.7(4) . . ?
C47 C46 H46 109.3 . . ?
C49 C46 H46 109.3 . . ?
C43 C46 H46 109.3 . . ?
C46 C47 C44 109.5(4) . . ?
C46 C47 H47A 109.8 . . ?
C44 C47 H47A 109.8 . . ?
C46 C47 H47B 109.8 . . ?
C44 C47 H47B 109.8 . . ?
H47A C47 H47B 108.2 . . ?
C45 C48 C44 108.7(5) . . ?
C45 C48 H48A 109.9 . . ?
C44 C48 H48A 109.9 . . ?
C45 C48 H48B 109.9 . . ?
C44 C48 H48B 109.9 . . ?
H48A C48 H48B 108.3 . . ?
C46 C49 C45 109.1(5) . . ?
C46 C49 H49A 109.9 . . ?
C45 C49 H49A 109.9 . . ?
C46 C49 H49B 109.9 . . ?
C45 C49 H49B 109.9 . . ?
H49A C49 H49B 108.3 . . ?
C102 C101 C106 120.0 . . ?
C102 C101 C107 109.9(18) . . ?
C106 C101 C107 129.8(17) . . ?
C103 C102 C101 120.0 . . ?
C103 C102 H102 120.0 . . ?
C101 C102 H102 120.0 . . ?
C102 C103 C104 120.0 . . ?
C102 C103 H103 120.0 . . ?
C104 C103 H103 120.0 . . ?
C105 C104 C103 120.0 . . ?
C105 C104 H104 120.0 . . ?
C103 C104 H104 120.0 . . ?
C106 C105 C104 120.0 . . ?
C106 C105 H105 120.0 . . ?
C104 C105 H105 120.0 . . ?
C105 C106 C101 120.0 . . ?
C105 C106 H106 120.0 . . ?
C101 C106 H106 120.0 . . ?
C101 C107 H10A 109.5 . . ?
C101 C107 H10B 109.5 . . ?
H10A C107 H10B 109.5 . . ?
C101 C107 H10C 109.5 . . ?
H10A C107 H10C 109.5 . . ?
H10B C107 H10C 109.5 . . ?

loop_
_geom_bond_atom_site_label_1
_geom_bond_atom_site_label_2
_geom_bond_distance
_geom_bond_site_symmetry_2
_geom_bond_publ_flag
Se1 N2 1.715(4) . ?
Se1 N1 1.728(4) . ?
Se2 N4 1.708(4) . ?
Se2 N3 1.716(4) . ?
Cu1 N1 1.901(4) . ?
Cu1 N3 1.907(4) . ?
Cu1 O11 2.390(3) . ?
Cu1 Cu2 2.5310(11) . ?
Cu2 N4 1.915(4) . ?
Cu2 N2 1.917(4) . ?
Cu2 O13 2.309(3) . ?
S1 O12 1.430(4) . ?
S1 O13 1.445(4) . ?
S1 O11 1.447(4) . ?
S1 C1 1.820(6) . ?
S2 O21 1.419(5) . ?
S2 O22 1.430(4) . ?
S2 O23 1.437(5) . ?
S2 C2 1.824(6) . ?
F11 C1 1.332(7) . ?
F12 C1 1.317(7) . ?
F13 C1 1.334(6) . ?
F21 C2 1.321(6) . ?
F22 C2 1.313(7) . ?
F23 C2 1.338(6) . ?
N1 C10 1.501(6) . ?
N2 C20 1.512(6) . ?
N3 C30 1.504(6) . ?
N4 C40 1.505(6) . ?
C10 C13 1.534(7) . ?
C10 C12 1.540(7) . ?
C10 C11 1.545(7) . ?
C11 C14 1.531(7) . ?
C11 H11A 0.9900 . ?
C11 H11B 0.9900 . ?
C12 C15 1.533(7) . ?
C12 H12A 0.9900 . ?
C12 H12B 0.9900 . ?
C13 C16 1.551(7) . ?
C13 H13A 0.9900 . ?
C13 H13B 0.9900 . ?
C14 C18 1.531(7) . ?
C14 C17 1.532(7) . ?
C14 H14 1.0000 . ?
C15 C19 1.510(7) . ?
C15 C18 1.531(7) . ?
C15 H15 1.0000 . ?
C16 C19 1.528(7) . ?
C16 C17 1.528(7) . ?
C16 H16 1.0000 . ?
C17 H17A 0.9900 . ?
C17 H17B 0.9900 . ?
C18 H18A 0.9900 . ?
C18 H18B 0.9900 . ?
C19 H19A 0.9900 . ?
C19 H19B 0.9900 . ?
C20 C22 1.527(7) . ?
C20 C21 1.528(7) . ?
C20 C23 1.540(6) . ?
C21 C24 1.550(7) . ?
C21 H21A 0.9900 . ?
C21 H21B 0.9900 . ?
C22 C25 1.544(8) . ?
C22 H22A 0.9900 . ?
C22 H22B 0.9900 . ?
C23 C26 1.532(8) . ?
C23 H23A 0.9900 . ?
C23 H23B 0.9900 . ?
C24 C28 1.513(8) . ?
C24 C27 1.528(8) . ?
C24 H24 1.0000 . ?
C25 C27 1.536(9) . ?
C25 C29 1.544(9) . ?
C25 H25 1.0000 . ?
C26 C29 1.498(9) . ?
C26 C28 1.499(7) . ?
C26 H26 1.0000 . ?
C27 H27A 0.9900 . ?
C27 H27B 0.9900 . ?
C28 H28A 0.9900 . ?
C28 H28B 0.9900 . ?
C29 H29A 0.9900 . ?
C29 H29B 0.9900 . ?
C30 C33 1.532(6) . ?
C30 C31 1.534(7) . ?
C30 C32 1.543(7) . ?
C31 C34 1.543(7) . ?
C31 H31A 0.9900 . ?
C31 H31B 0.9900 . ?
C32 C35 1.516(7) . ?
C32 H32A 0.9900 . ?
C32 H32B 0.9900 . ?
C33 C36 1.529(7) . ?
C33 H33A 0.9900 . ?
C33 H33B 0.9900 . ?
C34 C38 1.530(7) . ?
C34 C37 1.532(7) . ?
C34 H34 1.0000 . ?
C35 C37 1.530(7) . ?
C35 C39 1.541(7) . ?
C35 H35 1.0000 . ?
C36 C38 1.513(7) . ?
C36 C39 1.542(7) . ?
C36 H36 1.0000 . ?
C37 H37A 0.9900 . ?
C37 H37B 0.9900 . ?
C38 H38A 0.9900 . ?
C38 H38B 0.9900 . ?
C39 H39A 0.9900 . ?
C39 H39B 0.9900 . ?
C40 C43 1.514(7) . ?
C40 C41 1.528(7) . ?
C40 C42 1.541(7) . ?
C41 C44 1.549(8) . ?
C41 H41A 0.9900 . ?
C41 H41B 0.9900 . ?
C42 C45 1.540(7) . ?
C42 H42A 0.9900 . ?
C42 H42B 0.9900 . ?
C43 C46 1.537(8) . ?
C43 H43A 0.9900 . ?
C43 H43B 0.9900 . ?
C44 C47 1.526(8) . ?
C44 C48 1.538(8) . ?
C44 H44 1.0000 . ?
C45 C48 1.500(8) . ?
C45 C49 1.521(8) . ?
C45 H45 1.0000 . ?
C46 C47 1.506(8) . ?
C46 C49 1.517(7) . ?
C46 H46 1.0000 . ?
C47 H47A 0.9900 . ?
C47 H47B 0.9900 . ?
C48 H48A 0.9900 . ?
C48 H48B 0.9900 . ?
C49 H49A 0.9900 . ?
C49 H49B 0.9900 . ?
C101 C102 1.3900 . ?
C101 C106 1.3900 . ?
C101 C107 1.490(10) . ?
C102 C103 1.3900 . ?
C102 H102 0.9500 . ?
C103 C104 1.3900 . ?
C103 H103 0.9500 . ?
C104 C105 1.3900 . ?
C104 H104 0.9500 . ?
C105 C106 1.3900 . ?
C105 H105 0.9500 . ?
C106 H106 0.9500 . ?
C107 H10A 0.9800 . ?
C107 H10B 0.9800 . ?
C107 H10C 0.9800 . ?

loop_
_geom_torsion_atom_site_label_1
_geom_torsion_atom_site_label_2
_geom_torsion_atom_site_label_3
_geom_torsion_atom_site_label_4
_geom_torsion
_geom_torsion_site_symmetry_1
_geom_torsion_site_symmetry_2
_geom_torsion_site_symmetry_3
_geom_torsion_site_symmetry_4
_geom_torsion_publ_flag
N1 Cu1 Cu2 N4 160.69(16) . . . . ?
N3 Cu1 Cu2 N4 -1.47(16) . . . . ?
O11 Cu1 Cu2 N4 -106.71(15) . . . . ?
N1 Cu1 Cu2 N2 -0.17(15) . . . . ?
N3 Cu1 Cu2 N2 -162.33(15) . . . . ?
O11 Cu1 Cu2 N2 92.43(14) . . . . ?
N1 Cu1 Cu2 O13 -96.41(15) . . . . ?
N3 Cu1 Cu2 O13 101.43(15) . . . . ?
O11 Cu1 Cu2 O13 -3.81(13) . . . . ?
O12 S1 O11 Cu1 134.7(2) . . . . ?
O13 S1 O11 Cu1 -2.2(3) . . . . ?
C1 S1 O11 Cu1 -113.1(3) . . . . ?
N1 Cu1 O11 S1 97.9(3) . . . . ?
N3 Cu1 O11 S1 -87.7(3) . . . . ?
Cu2 Cu1 O11 S1 4.9(2) . . . . ?
O12 S1 O13 Cu2 -139.8(3) . . . . ?
O11 S1 O13 Cu2 -2.7(4) . . . . ?
C1 S1 O13 Cu2 108.3(3) . . . . ?
N4 Cu2 O13 S1 97.4(3) . . . . ?
N2 Cu2 O13 S1 -86.4(3) . . . . ?
Cu1 Cu2 O13 S1 5.3(3) . . . . ?
N2 Se1 N1 C10 178.8(3) . . . . ?
N2 Se1 N1 Cu1 -2.6(3) . . . . ?
N3 Cu1 N1 C10 -73.4(6) . . . . ?
O11 Cu1 N1 C10 89.3(3) . . . . ?
Cu2 Cu1 N1 C10 -179.7(3) . . . . ?
N3 Cu1 N1 Se1 108.0(5) . . . . ?
O11 Cu1 N1 Se1 -89.3(2) . . . . ?
Cu2 Cu1 N1 Se1 1.7(2) . . . . ?
N1 Se1 N2 C20 -178.9(3) . . . . ?
N1 Se1 N2 Cu2 2.4(3) . . . . ?
N4 Cu2 N2 C20 75.1(6) . . . . ?
O13 Cu2 N2 C20 -93.9(3) . . . . ?
Cu1 Cu2 N2 C20 179.9(3) . . . . ?
N4 Cu2 N2 Se1 -106.2(5) . . . . ?
O13 Cu2 N2 Se1 84.8(2) . . . . ?
Cu1 Cu2 N2 Se1 -1.4(2) . . . . ?
N4 Se2 N3 C30 -177.4(3) . . . . ?
N4 Se2 N3 Cu1 4.8(3) . . . . ?
N1 Cu1 N3 C30 74.0(6) . . . . ?
O11 Cu1 N3 C30 -88.1(3) . . . . ?
Cu2 Cu1 N3 C30 -179.6(3) . . . . ?
N1 Cu1 N3 Se2 -108.2(5) . . . . ?
O11 Cu1 N3 Se2 89.7(2) . . . . ?
Cu2 Cu1 N3 Se2 -1.9(2) . . . . ?
N3 Se2 N4 C40 178.0(3) . . . . ?
N3 Se2 N4 Cu2 -6.4(3) . . . . ?
N2 Cu2 N4 C40 -74.9(6) . . . . ?
O13 Cu2 N4 C40 93.9(3) . . . . ?
Cu1 Cu2 N4 C40 -179.6(3) . . . . ?
N2 Cu2 N4 Se2 109.6(5) . . . . ?
O13 Cu2 N4 Se2 -81.6(3) . . . . ?
Cu1 Cu2 N4 Se2 5.0(2) . . . . ?
O12 S1 C1 F12 -58.4(5) . . . . ?
O13 S1 C1 F12 62.4(4) . . . . ?
O11 S1 C1 F12 -179.6(4) . . . . ?
O12 S1 C1 F11 61.1(5) . . . . ?
O13 S1 C1 F11 -178.1(4) . . . . ?
O11 S1 C1 F11 -60.1(5) . . . . ?
O12 S1 C1 F13 -179.6(4) . . . . ?
O13 S1 C1 F13 -58.9(5) . . . . ?
O11 S1 C1 F13 59.1(5) . . . . ?
O21 S2 C2 F22 -178.9(4) . . . . ?
O22 S2 C2 F22 -58.8(4) . . . . ?
O23 S2 C2 F22 61.2(5) . . . . ?
O21 S2 C2 F21 -58.7(5) . . . . ?
O22 S2 C2 F21 61.3(5) . . . . ?
O23 S2 C2 F21 -178.6(4) . . . . ?
O21 S2 C2 F23 61.0(5) . . . . ?
O22 S2 C2 F23 -179.0(4) . . . . ?
O23 S2 C2 F23 -58.9(5) . . . . ?
Se1 N1 C10 C13 26.5(5) . . . . ?
Cu1 N1 C10 C13 -152.3(3) . . . . ?
Se1 N1 C10 C12 146.3(3) . . . . ?
Cu1 N1 C10 C12 -32.5(5) . . . . ?
Se1 N1 C10 C11 -95.7(4) . . . . ?
Cu1 N1 C10 C11 85.5(4) . . . . ?
N1 C10 C11 C14 -174.1(4) . . . . ?
C13 C10 C11 C14 61.0(6) . . . . ?
C12 C10 C11 C14 -58.6(5) . . . . ?
N1 C10 C12 C15 175.2(4) . . . . ?
C13 C10 C12 C15 -61.5(5) . . . . ?
C11 C10 C12 C15 58.6(5) . . . . ?
N1 C10 C13 C16 178.3(4) . . . . ?
C12 C10 C13 C16 59.9(5) . . . . ?
C11 C10 C13 C16 -60.5(5) . . . . ?
C10 C11 C14 C18 60.4(6) . . . . ?
C10 C11 C14 C17 -60.6(5) . . . . ?
C10 C12 C15 C19 61.2(5) . . . . ?
C10 C12 C15 C18 -59.7(6) . . . . ?
C10 C13 C16 C19 -59.5(5) . . . . ?
C10 C13 C16 C17 60.3(5) . . . . ?
C19 C16 C17 C14 59.3(6) . . . . ?
C13 C16 C17 C14 -60.9(6) . . . . ?
C18 C14 C17 C16 -59.4(6) . . . . ?
C11 C14 C17 C16 61.3(6) . . . . ?
C11 C14 C18 C15 -62.0(6) . . . . ?
C17 C14 C18 C15 58.4(6) . . . . ?
C19 C15 C18 C14 -58.7(6) . . . . ?
C12 C15 C18 C14 61.1(6) . . . . ?
C18 C15 C19 C16 59.8(6) . . . . ?
C12 C15 C19 C16 -60.3(6) . . . . ?
C17 C16 C19 C15 -59.7(6) . . . . ?
C13 C16 C19 C15 60.0(6) . . . . ?
Se1 N2 C20 C22 -146.0(3) . . . . ?
Cu2 N2 C20 C22 32.8(5) . . . . ?
Se1 N2 C20 C21 -24.9(5) . . . . ?
Cu2 N2 C20 C21 153.9(3) . . . . ?
Se1 N2 C20 C23 96.6(4) . . . . ?
Cu2 N2 C20 C23 -84.6(4) . . . . ?
N2 C20 C21 C24 -179.5(4) . . . . ?
C22 C20 C21 C24 -59.9(5) . . . . ?
C23 C20 C21 C24 59.7(5) . . . . ?
N2 C20 C22 C25 -174.7(5) . . . . ?
C21 C20 C22 C25 60.9(6) . . . . ?
C23 C20 C22 C25 -58.5(6) . . . . ?
N2 C20 C23 C26 175.1(4) . . . . ?
C22 C20 C23 C26 59.6(6) . . . . ?
C21 C20 C23 C26 -60.0(6) . . . . ?
C20 C21 C24 C28 -60.3(6) . . . . ?
C20 C21 C24 C27 61.2(6) . . . . ?
C20 C22 C25 C27 -61.1(6) . . . . ?
C20 C22 C25 C29 58.2(6) . . . . ?
C20 C23 C26 C29 -61.2(6) . . . . ?
C20 C23 C26 C28 60.1(6) . . . . ?
C28 C24 C27 C25 58.7(6) . . . . ?
C21 C24 C27 C25 -62.4(6) . . . . ?
C29 C25 C27 C24 -57.3(6) . . . . ?
C22 C25 C27 C24 61.6(6) . . . . ?
C29 C26 C28 C24 60.4(6) . . . . ?
C23 C26 C28 C24 -60.3(6) . . . . ?
C27 C24 C28 C26 -60.2(6) . . . . ?
C21 C24 C28 C26 60.6(6) . . . . ?
C28 C26 C29 C25 -59.5(6) . . . . ?
C23 C26 C29 C25 61.5(6) . . . . ?
C27 C25 C29 C26 58.3(6) . . . . ?
C22 C25 C29 C26 -60.0(6) . . . . ?
Se2 N3 C30 C33 -115.1(4) . . . . ?
Cu1 N3 C30 C33 62.8(4) . . . . ?
Se2 N3 C30 C31 6.6(5) . . . . ?
Cu1 N3 C30 C31 -175.4(3) . . . . ?
Se2 N3 C30 C32 126.6(3) . . . . ?
Cu1 N3 C30 C32 -55.5(4) . . . . ?
N3 C30 C31 C34 179.4(4) . . . . ?
C33 C30 C31 C34 -59.7(5) . . . . ?
C32 C30 C31 C34 60.5(5) . . . . ?
N3 C30 C32 C35 175.6(4) . . . . ?
C33 C30 C32 C35 58.9(5) . . . . ?
C31 C30 C32 C35 -60.8(5) . . . . ?
N3 C30 C33 C36 -175.0(4) . . . . ?
C31 C30 C33 C36 60.2(5) . . . . ?
C32 C30 C33 C36 -59.0(5) . . . . ?
C30 C31 C34 C38 59.1(5) . . . . ?
C30 C31 C34 C37 -60.5(5) . . . . ?
C30 C32 C35 C37 60.6(5) . . . . ?
C30 C32 C35 C39 -59.3(5) . . . . ?
C30 C33 C36 C38 -60.5(5) . . . . ?
C30 C33 C36 C39 59.8(5) . . . . ?
C32 C35 C37 C34 -60.1(5) . . . . ?
C39 C35 C37 C34 60.7(5) . . . . ?
C38 C34 C37 C35 -60.1(5) . . . . ?
C31 C34 C37 C35 59.7(5) . . . . ?
C33 C36 C38 C34 60.1(5) . . . . ?
C39 C36 C38 C34 -60.7(5) . . . . ?
C37 C34 C38 C36 60.2(5) . . . . ?
C31 C34 C38 C36 -59.4(5) . . . . ?
C32 C35 C39 C36 59.7(5) . . . . ?
C37 C35 C39 C36 -60.7(5) . . . . ?
C38 C36 C39 C35 60.9(5) . . . . ?
C33 C36 C39 C35 -59.8(5) . . . . ?
Se2 N4 C40 C43 119.5(4) . . . . ?
Cu2 N4 C40 C43 -56.4(5) . . . . ?
Se2 N4 C40 C41 -2.3(5) . . . . ?
Cu2 N4 C40 C41 -178.2(3) . . . . ?
Se2 N4 C40 C42 -122.2(4) . . . . ?
Cu2 N4 C40 C42 61.9(5) . . . . ?
N4 C40 C41 C44 -179.2(4) . . . . ?
C43 C40 C41 C44 60.0(6) . . . . ?
C42 C40 C41 C44 -60.2(6) . . . . ?
N4 C40 C42 C45 -174.8(4) . . . . ?
C43 C40 C42 C45 -58.1(6) . . . . ?
C41 C40 C42 C45 61.8(6) . . . . ?
N4 C40 C43 C46 175.2(4) . . . . ?
C41 C40 C43 C46 -60.2(6) . . . . ?
C42 C40 C43 C46 59.0(6) . . . . ?
C40 C41 C44 C47 -60.0(6) . . . . ?
C40 C41 C44 C48 60.1(6) . . . . ?
C40 C42 C45 C48 -62.8(6) . . . . ?
C40 C42 C45 C49 58.9(6) . . . . ?
C40 C43 C46 C47 60.1(6) . . . . ?
C40 C43 C46 C49 -60.3(6) . . . . ?
C49 C46 C47 C44 60.6(6) . . . . ?
C43 C46 C47 C44 -59.9(6) . . . . ?
C48 C44 C47 C46 -60.2(6) . . . . ?
C41 C44 C47 C46 60.3(6) . . . . ?
C49 C45 C48 C44 -59.9(6) . . . . ?
C42 C45 C48 C44 61.6(6) . . . . ?
C47 C44 C48 C45 59.4(6) . . . . ?
C41 C44 C48 C45 -60.8(6) . . . . ?
C47 C46 C49 C45 -59.9(6) . . . . ?
C43 C46 C49 C45 60.5(6) . . . . ?
C48 C45 C49 C46 60.3(6) . . . . ?
C42 C45 C49 C46 -60.4(6) . . . . ?
C106 C101 C102 C103 0.0 . . . . ?
C107 C101 C102 C103 173.7(18) . . . . ?
C101 C102 C103 C104 0.0 . . . . ?
C102 C103 C104 C105 0.0 . . . . ?
C103 C104 C105 C106 0.0 . . . . ?
C104 C105 C106 C101 0.0 . . . . ?
C102 C101 C106 C105 0.0 . . . . ?
C107 C101 C106 C105 -172(2) . . . . ?
